data_7215723
loop_
_publ_author_name
'Zba\<cnik, M.'
'Kaitner, B.'

_publ_section_title
;
 Ex situ and in situ monitoring of the syntheses of thermochromic Schiff
 bases
;
_journal_issue 20
_journal_name_full CrystEngComm
_journal_page_first 4162
_journal_paper_doi 10.1039/c3ce42583e
_journal_volume 16
_journal_year 2014
_chemical_formula_moiety 'C17 H13 N O2'
_chemical_formula_sum 'C17 H13 N O2'
_chemical_formula_weight 263.28
_chemical_melting_point 454(1)
_chemical_name_common 2-(naphthalen-1-yliminomethyl)-benzene-1,4-diol
_chemical_name_systematic 2-(naphthalen-1-yliminomethyl)-benzene-1,4-diol
_space_group_IT_number 14
_symmetry_cell_setting monoclinic
_symmetry_Int_Tables_number 14
_symmetry_space_group_name_Hall '-P 2ybc'
_symmetry_space_group_name_H-M 'P 1 21/c 1'
_atom_sites_solution_hydrogens geom
_atom_sites_solution_primary direct
_atom_sites_solution_secondary difmap
_audit_creation_method SHELXL-97
_audit_update_record
;
2013-09-19 # Formatted by publCIF
;
_cell_angle_alpha 90.00
_cell_angle_beta 103.664(4)
_cell_angle_gamma 90.00
_cell_formula_units_Z 4
_cell_length_a 11.9796(4)
_cell_length_b 9.9836(4)
_cell_length_c 10.9926(4)
_cell_measurement_temperature 110(2)
_cell_volume 1277.50(8)
_computing_structure_refinement 'SHELXL-97 (Sheldrick, 1997)'
_computing_structure_solution 'SHELXS-97 (Sheldrick, 1990)'
_diffrn_ambient_temperature 110(2)
_diffrn_measured_fraction_theta_full 0.987
_diffrn_measured_fraction_theta_max 0.987
_diffrn_radiation_monochromator graphite
_diffrn_radiation_probe x-ray
_diffrn_radiation_type MoK\a
_diffrn_radiation_wavelength 0.71073
_diffrn_reflns_av_R_equivalents 0.0127
_diffrn_reflns_av_sigmaI/netI 0.0140
_diffrn_reflns_limit_h_max 15
_diffrn_reflns_limit_h_min -14
_diffrn_reflns_limit_k_max 10
_diffrn_reflns_limit_k_min -12
_diffrn_reflns_limit_l_max 9
_diffrn_reflns_limit_l_min -14
_diffrn_reflns_number 5576
_diffrn_reflns_theta_full 27.00
_diffrn_reflns_theta_max 27.00
_diffrn_reflns_theta_min 4.44
_diffrn_source 'fine-focus sealed tube'
_diffrn_source_type 'Oxford Diffraction Xcalibur Kappa CCD X-ray diffractometer'
_exptl_absorpt_coefficient_mu 0.090
_exptl_absorpt_correction_type none
_exptl_crystal_colour 'dark red'
_exptl_crystal_density_diffrn 1.369
_exptl_crystal_density_method 'not measured'
_exptl_crystal_description block
_exptl_crystal_F_000 552
_exptl_crystal_recrystallization_method 'evaporation of acetonitrile'
_exptl_crystal_size_max 0.95
_exptl_crystal_size_mid 0.90
_exptl_crystal_size_min 0.40
_refine_diff_density_max 0.290
_refine_diff_density_min -0.253
_refine_diff_density_rms 0.045
_refine_ls_extinction_method none
_refine_ls_goodness_of_fit_ref 1.071
_refine_ls_hydrogen_treatment mixed
_refine_ls_matrix_type full
_refine_ls_number_parameters 187
_refine_ls_number_reflns 2750
_refine_ls_number_restraints 0
_refine_ls_restrained_S_all 1.071
_refine_ls_R_factor_all 0.0395
_refine_ls_R_factor_gt 0.0347
_refine_ls_shift/su_max 0.000
_refine_ls_shift/su_mean 0.000
_refine_ls_structure_factor_coef Fsqd
_refine_ls_weighting_details 'calc w=1/[\s^2^(Fo^2^)+(0.0526P)^2^+0.3469P] where P=(Fo^2^+2Fc^2^)/3'
_refine_ls_weighting_scheme calc
_refine_ls_wR_factor_gt 0.0935
_refine_ls_wR_factor_ref 0.0958
_reflns_number_gt 2408
_reflns_number_total 2750
_reflns_threshold_expression >2sigma(I)
_cod_data_source_file c3ce42583e2.cif
_cod_data_source_block 5LT
_cod_depositor_comments
;
The following automatic conversions were performed:

data name '_iucr_refine_instruction_details' was replaced with
'_iucr_refine_instructions_details' as specified in the replacement
file 'data/replacement-values/replacement_tags.lst'.

Automatic conversion script
Id: cif_correct_tags 9268 2022-04-12 08:56:07Z antanas 
;
_cod_original_sg_symbol_H-M 'P 21/c'
_cod_database_code 7215723

loop_
_symmetry_equiv_pos_as_xyz
'x, y, z'
'-x, y+1/2, -z+1/2'
'-x, -y, -z'
'x, -y-1/2, z-1/2'

loop_
_atom_site_label
_atom_site_type_symbol
_atom_site_fract_x
_atom_site_fract_y
_atom_site_fract_z
_atom_site_U_iso_or_equiv
_atom_site_adp_type
_atom_site_occupancy
_atom_site_symmetry_multiplicity
_atom_site_calc_flag
_atom_site_refinement_flags
O1 O 0.29029(6) 0.03856(8) 0.16434(7) 0.02061(19) Uani 1 1 d .
H1 H 0.2335(12) 0.0565(14) 0.2073(13) 0.025 Uiso 1 1 d .
O2 O 0.60064(7) -0.29614(9) 0.47420(7) 0.02329(19) Uani 1 1 d .
H2 H 0.6393(12) -0.3435(15) 0.4285(13) 0.028 Uiso 1 1 d .
N1 N 0.18073(7) 0.04570(9) 0.34101(8) 0.0179(2) Uani 1 1 d .
C1 C 0.35944(8) -0.06838(10) 0.36552(9) 0.0166(2) Uani 1 1 d .
C2 C 0.36902(9) -0.04082(10) 0.24272(10) 0.0171(2) Uani 1 1 d .
C3 C 0.45876(9) -0.09560(11) 0.19937(10) 0.0193(2) Uani 1 1 d .
H3 H 0.4667 -0.0748 0.1175 0.023 Uiso 1 1 calc R
C4 C 0.53705(9) -0.18070(11) 0.27516(10) 0.0196(2) Uani 1 1 d .
H4 H 0.5979 -0.2185 0.2446 0.023 Uiso 1 1 calc R
C5 C 0.52686(8) -0.21109(11) 0.39611(10) 0.0182(2) Uani 1 1 d .
C6 C 0.43966(9) -0.15303(11) 0.44120(9) 0.0178(2) Uani 1 1 d .
H6 H 0.4343 -0.1709 0.5245 0.021 Uiso 1 1 calc R
C7 C 0.26503(9) -0.01499(10) 0.41335(10) 0.0179(2) Uani 1 1 d .
H7 H 0.2660 -0.0253 0.4995 0.022 Uiso 1 1 calc R
C8 C 0.09202(9) 0.10129(10) 0.39063(9) 0.0176(2) Uani 1 1 d .
C9 C 0.11553(10) 0.17600(11) 0.49872(10) 0.0217(2) Uani 1 1 d .
H9 H 0.1923 0.1829 0.5471 0.026 Uiso 1 1 calc R
C10 C 0.02651(10) 0.24233(12) 0.53824(11) 0.0255(3) Uani 1 1 d .
H10 H 0.0436 0.2927 0.6137 0.031 Uiso 1 1 calc R
C11 C -0.08424(10) 0.23484(11) 0.46901(11) 0.0240(2) Uani 1 1 d .
H11 H -0.1430 0.2834 0.4946 0.029 Uiso 1 1 calc R
C12 C -0.11205(9) 0.15495(11) 0.35919(10) 0.0197(2) Uani 1 1 d .
C13 C -0.22683(9) 0.14009(12) 0.28769(11) 0.0241(3) Uani 1 1 d .
H13 H -0.2868 0.1890 0.3105 0.029 Uiso 1 1 calc R
C14 C -0.25214(9) 0.05648(12) 0.18665(11) 0.0258(3) Uani 1 1 d .
H14 H -0.3294 0.0474 0.1402 0.031 Uiso 1 1 calc R
C15 C -0.16454(10) -0.01631(12) 0.15086(11) 0.0244(3) Uani 1 1 d .
H15 H -0.1833 -0.0757 0.0815 0.029 Uiso 1 1 calc R
C16 C -0.05254(9) -0.00211(11) 0.21531(10) 0.0197(2) Uani 1 1 d .
H16 H 0.0061 -0.0507 0.1896 0.024 Uiso 1 1 calc R
C17 C -0.02338(9) 0.08460(10) 0.32019(9) 0.0174(2) Uani 1 1 d .

loop_
_atom_site_aniso_label
_atom_site_aniso_U_11
_atom_site_aniso_U_22
_atom_site_aniso_U_33
_atom_site_aniso_U_23
_atom_site_aniso_U_13
_atom_site_aniso_U_12
O1 0.0173(4) 0.0262(4) 0.0196(4) 0.0048(3) 0.0069(3) 0.0024(3)
O2 0.0212(4) 0.0279(4) 0.0213(4) 0.0019(3) 0.0059(3) 0.0079(3)
N1 0.0163(4) 0.0181(4) 0.0207(4) -0.0004(3) 0.0076(3) -0.0010(3)
C1 0.0152(5) 0.0166(5) 0.0187(5) -0.0022(4) 0.0051(4) -0.0033(4)
C2 0.0155(5) 0.0172(5) 0.0184(5) 0.0000(4) 0.0039(4) -0.0029(4)
C3 0.0192(5) 0.0217(5) 0.0186(5) 0.0003(4) 0.0079(4) -0.0028(4)
C4 0.0158(5) 0.0215(5) 0.0230(5) -0.0031(4) 0.0080(4) -0.0011(4)
C5 0.0154(5) 0.0180(5) 0.0205(5) -0.0018(4) 0.0028(4) -0.0013(4)
C6 0.0177(5) 0.0200(5) 0.0164(5) -0.0007(4) 0.0051(4) -0.0020(4)
C7 0.0189(5) 0.0182(5) 0.0179(5) -0.0011(4) 0.0068(4) -0.0027(4)
C8 0.0190(5) 0.0156(5) 0.0204(5) 0.0021(4) 0.0093(4) 0.0002(4)
C9 0.0225(5) 0.0202(5) 0.0237(5) -0.0017(4) 0.0078(4) -0.0028(4)
C10 0.0333(6) 0.0205(6) 0.0265(6) -0.0059(4) 0.0147(5) -0.0024(5)
C11 0.0277(6) 0.0177(5) 0.0322(6) 0.0000(4) 0.0181(5) 0.0029(4)
C12 0.0215(5) 0.0154(5) 0.0252(5) 0.0054(4) 0.0116(4) 0.0021(4)
C13 0.0201(5) 0.0225(6) 0.0326(6) 0.0091(5) 0.0122(4) 0.0062(4)
C14 0.0172(5) 0.0291(6) 0.0299(6) 0.0083(5) 0.0031(4) 0.0012(4)
C15 0.0247(6) 0.0244(6) 0.0231(5) 0.0008(4) 0.0032(4) -0.0006(4)
C16 0.0198(5) 0.0192(5) 0.0215(5) 0.0017(4) 0.0075(4) 0.0020(4)
C17 0.0197(5) 0.0145(5) 0.0199(5) 0.0040(4) 0.0086(4) 0.0012(4)

loop_
_atom_type_symbol
_atom_type_description
_atom_type_scat_dispersion_real
_atom_type_scat_dispersion_imag
_atom_type_scat_source
C C 0.0033 0.0016 'International Tables Vol C Tables 4.2.6.8 and 6.1.1.4'
H H 0.0000 0.0000 'International Tables Vol C Tables 4.2.6.8 and 6.1.1.4'
N N 0.0061 0.0033 'International Tables Vol C Tables 4.2.6.8 and 6.1.1.4'
O O 0.0106 0.0060 'International Tables Vol C Tables 4.2.6.8 and 6.1.1.4'

loop_
_geom_angle_atom_site_label_1
_geom_angle_atom_site_label_2
_geom_angle_atom_site_label_3
_geom_angle
C2 O1 H1 105.6(8)
C5 O2 H2 108.6(9)
C7 N1 C8 119.95(9)
C6 C1 C2 119.24(9)
C6 C1 C7 119.35(9)
C2 C1 C7 121.37(9)
O1 C2 C3 119.11(9)
O1 C2 C1 121.06(9)
C3 C2 C1 119.83(9)
C2 C3 C4 120.26(9)
C2 C3 H3 119.9
C4 C3 H3 119.9
C3 C4 C5 120.38(9)
C3 C4 H4 119.8
C5 C4 H4 119.8
O2 C5 C6 117.66(9)
O2 C5 C4 122.83(9)
C6 C5 C4 119.51(9)
C5 C6 C1 120.73(9)
C5 C6 H6 119.6
C1 C6 H6 119.6
N1 C7 C1 120.98(9)
N1 C7 H7 119.5
C1 C7 H7 119.5
C9 C8 N1 121.74(9)
C9 C8 C17 120.48(10)
N1 C8 C17 117.66(9)
C8 C9 C10 120.42(10)
C8 C9 H9 119.8
C10 C9 H9 119.8
C11 C10 C9 120.58(10)
C11 C10 H10 119.7
C9 C10 H10 119.7
C10 C11 C12 120.42(10)
C10 C11 H11 119.8
C12 C11 H11 119.8
C11 C12 C13 122.08(10)
C11 C12 C17 119.49(10)
C13 C12 C17 118.41(10)
C14 C13 C12 120.92(10)
C14 C13 H13 119.5
C12 C13 H13 119.5
C13 C14 C15 120.43(10)
C13 C14 H14 119.8
C15 C14 H14 119.8
C16 C15 C14 120.43(11)
C16 C15 H15 119.8
C14 C15 H15 119.8
C15 C16 C17 120.48(10)
C15 C16 H16 119.8
C17 C16 H16 119.8
C16 C17 C12 119.26(10)
C16 C17 C8 122.28(9)
C12 C17 C8 118.44(9)

loop_
_geom_bond_atom_site_label_1
_geom_bond_atom_site_label_2
_geom_bond_distance
O1 C2 1.3697(13)
O1 H1 0.932(14)
O2 C5 1.3713(13)
O2 H2 0.894(15)
N1 C7 1.2806(14)
N1 C8 1.4173(13)
C1 C6 1.3972(14)
C1 C2 1.4087(14)
C1 C7 1.4562(14)
C2 C3 1.3871(14)
C3 C4 1.3879(15)
C3 H3 0.9500
C4 C5 1.3968(15)
C4 H4 0.9500
C5 C6 1.3848(14)
C6 H6 0.9500
C7 H7 0.9500
C8 C9 1.3745(15)
C8 C17 1.4258(14)
C9 C10 1.4084(16)
C9 H9 0.9500
C10 C11 1.3667(17)
C10 H10 0.9500
C11 C12 1.4193(16)
C11 H11 0.9500
C12 C13 1.4212(15)
C12 C17 1.4215(14)
C13 C14 1.3649(17)
C13 H13 0.9500
C14 C15 1.4069(17)
C14 H14 0.9500
C15 C16 1.3686(15)
C15 H15 0.9500
C16 C17 1.4179(15)
C16 H16 0.9500

loop_
_geom_torsion_atom_site_label_1
_geom_torsion_atom_site_label_2
_geom_torsion_atom_site_label_3
_geom_torsion_atom_site_label_4
_geom_torsion
C6 C1 C2 O1 178.13(9)
C7 C1 C2 O1 0.70(15)
C6 C1 C2 C3 -1.24(15)
C7 C1 C2 C3 -178.67(9)
O1 C2 C3 C4 -177.41(9)
C1 C2 C3 C4 1.98(15)
C2 C3 C4 C5 -0.56(16)
C3 C4 C5 O2 178.94(10)
C3 C4 C5 C6 -1.61(15)
O2 C5 C6 C1 -178.17(9)
C4 C5 C6 C1 2.35(15)
C2 C1 C6 C5 -0.93(15)
C7 C1 C6 C5 176.55(9)
C8 N1 C7 C1 -177.59(9)
C6 C1 C7 N1 -169.27(10)
C2 C1 C7 N1 8.15(15)
C7 N1 C8 C9 45.86(15)
C7 N1 C8 C17 -138.13(10)
N1 C8 C9 C10 172.89(10)
C17 C8 C9 C10 -3.01(16)
C8 C9 C10 C11 -0.84(17)
C9 C10 C11 C12 2.95(17)
C10 C11 C12 C13 177.28(10)
C10 C11 C12 C17 -1.21(16)
C11 C12 C13 C14 -176.12(10)
C17 C12 C13 C14 2.39(16)
C12 C13 C14 C15 -0.35(17)
C13 C14 C15 C16 -1.36(17)
C14 C15 C16 C17 0.95(17)
C15 C16 C17 C12 1.13(15)
C15 C16 C17 C8 179.38(10)
C11 C12 C17 C16 175.80(9)
C13 C12 C17 C16 -2.75(14)
C11 C12 C17 C8 -2.52(14)
C13 C12 C17 C8 178.93(9)
C9 C8 C17 C16 -173.64(10)
N1 C8 C17 C16 10.30(14)
C9 C8 C17 C12 4.63(15)
N1 C8 C17 C12 -171.43(9)
